data_4063699
loop_
_publ_author_name
'Adams, Jeramie J.'
'Lau, Ade'
'Arulsamy, Navamoney'
'Roddick, Dean M.'

_publ_section_title
;
 Acceptor PCP Pincer Iridium Chemistry: (CF3PCP)IrIIICoordination
 Properties
;
_journal_issue 4
_journal_name_full Organometallics
_journal_page_first 689
_journal_paper_doi 10.1021/om1008633
_journal_volume 30
_journal_year 2011
_chemical_formula_moiety 'C13 H8 Cl F12 Ir O P2'
_chemical_formula_sum 'C13 H8 Cl F12 Ir O P2'
_chemical_formula_weight 697.78
_chemical_name_common (CF3PCP)Ir(H)(Cl)(CO)
_chemical_name_systematic
;

 ?

;
_space_group_IT_number 61
_symmetry_cell_setting orthorhombic
_symmetry_space_group_name_Hall '-P 2ac 2ab'
_symmetry_space_group_name_H-M 'P b c a'
_atom_sites_solution_hydrogens geom
_atom_sites_solution_primary direct
_atom_sites_solution_secondary difmap
_audit_creation_method SHELXL-97
_cell_angle_alpha 90.00
_cell_angle_beta 90.00
_cell_angle_gamma 90.00
_cell_formula_units_Z 8
_cell_length_a 7.8078(2)
_cell_length_b 18.8536(5)
_cell_length_c 27.1182(6)
_cell_measurement_reflns_used 9847
_cell_measurement_temperature 150(2)
_cell_measurement_theta_max 36.41
_cell_measurement_theta_min 2.63
_cell_volume 3991.94(17)
_computing_cell_refinement 'Bruker SMART (Bruker, 2001)'
_computing_data_collection 'Bruker SMART (Bruker, 2001)'
_computing_data_reduction 'Bruker SAINT (Bruker, 2001)'
_computing_molecular_graphics 'Bruker SHELXTL V. 6.10 (Bruker, 2001)'
_computing_publication_material 'Bruker SHELXTL V. 6.10 (Bruker, 2001)'
_computing_structure_refinement 'SHELXL-97 (Sheldrick, 1997)'
_computing_structure_solution 'SHELXS-97 (Sheldrick, 1997)'
_diffrn_ambient_temperature 150(2)
_diffrn_measured_fraction_theta_full 0.997
_diffrn_measured_fraction_theta_max 0.997
_diffrn_measurement_device_type 'CCD area detector'
_diffrn_measurement_method 'phi and omega scans'
_diffrn_radiation_monochromator graphite
_diffrn_radiation_source 'fine-focus sealed tube'
_diffrn_radiation_type MoK\a
_diffrn_radiation_wavelength 0.71073
_diffrn_reflns_av_R_equivalents 0.0356
_diffrn_reflns_av_sigmaI/netI 0.0225
_diffrn_reflns_limit_h_max 13
_diffrn_reflns_limit_h_min -13
_diffrn_reflns_limit_k_max 27
_diffrn_reflns_limit_k_min -31
_diffrn_reflns_limit_l_max 45
_diffrn_reflns_limit_l_min -45
_diffrn_reflns_number 75447
_diffrn_reflns_theta_full 36.48
_diffrn_reflns_theta_max 36.48
_diffrn_reflns_theta_min 2.16
_exptl_absorpt_coefficient_mu 7.095
_exptl_absorpt_correction_T_max 0.5938
_exptl_absorpt_correction_T_min 0.1293
_exptl_absorpt_correction_type numerical
_exptl_absorpt_process_details 'SADABS (Bruker, 2001)'
_exptl_crystal_colour colourless
_exptl_crystal_density_diffrn 2.322
_exptl_crystal_density_method 'not measured'
_exptl_crystal_description rectangular_prism
_exptl_crystal_F_000 2608
_exptl_crystal_size_max 0.49
_exptl_crystal_size_mid 0.16
_exptl_crystal_size_min 0.08
_refine_diff_density_max 1.482
_refine_diff_density_min -3.108
_refine_diff_density_rms 0.128
_refine_ls_extinction_method none
_refine_ls_goodness_of_fit_ref 1.128
_refine_ls_hydrogen_treatment refall
_refine_ls_matrix_type full
_refine_ls_number_parameters 303
_refine_ls_number_reflns 9737
_refine_ls_number_restraints 0
_refine_ls_restrained_S_all 1.128
_refine_ls_R_factor_all 0.0402
_refine_ls_R_factor_gt 0.0277
_refine_ls_shift/su_max 0.005
_refine_ls_shift/su_mean 0.000
_refine_ls_structure_factor_coef Fsqd
_refine_ls_weighting_details 'calc w=1/[\s^2^(Fo^2^)+(0.0098P)^2^+7.4765P] where P=(Fo^2^+2Fc^2^)/3'
_refine_ls_weighting_scheme calc
_refine_ls_wR_factor_gt 0.0494
_refine_ls_wR_factor_ref 0.0527
_reflns_number_gt 7928
_reflns_number_total 9737
_reflns_threshold_expression >2sigma(I)
_cod_data_source_file om1008633_si_009.cif
_cod_data_source_block jja20n
_cod_depositor_comments
;
The following automatic conversions were performed:

'_symmetry_cell_setting' value 'Orthorhombic' changed to
'orthorhombic' according to
/home/saulius/struct/CIF-dictionaries/cif_core.dic dictionary named
'cif_core.dic' version 2.4.1 from 2010-06-29.

Automatic conversion script
Id: cif_fix_values 1715 2011-07-08 13:25:40Z adriana 
;
_cod_original_sg_symbol_H-M Pbca
_cod_database_code 4063699

loop_
_symmetry_equiv_pos_as_xyz
'x, y, z'
'-x+1/2, -y, z+1/2'
'-x, y+1/2, -z+1/2'
'x+1/2, -y+1/2, -z'
'-x, -y, -z'
'x-1/2, y, -z-1/2'
'x, -y-1/2, z-1/2'
'-x-1/2, y-1/2, z'

loop_
_atom_site_label
_atom_site_type_symbol
_atom_site_fract_x
_atom_site_fract_y
_atom_site_fract_z
_atom_site_U_iso_or_equiv
_atom_site_adp_type
_atom_site_occupancy
_atom_site_symmetry_multiplicity
_atom_site_calc_flag
Ir1 Ir 0.646369(10) 0.291813(4) 0.385139(3) 0.01838(2) Uani 1 1 d
H1 H 0.511(5) 0.308(2) 0.4252(14) 0.044(10) Uiso 1 1 d
Cl1 Cl 0.86802(7) 0.27616(4) 0.32169(2) 0.02788(11) Uani 1 1 d
C1 C 0.5300(3) 0.36735(11) 0.33897(7) 0.0171(3) Uani 1 1 d
P1 P 0.77552(8) 0.39229(4) 0.41113(2) 0.02302(11) Uani 1 1 d
P2 P 0.45109(7) 0.22225(3) 0.34803(2) 0.02059(10) Uani 1 1 d
C13 C 0.7534(4) 0.22236(17) 0.42871(11) 0.0351(6) Uani 1 1 d
O1 O 0.8145(4) 0.18259(17) 0.45374(12) 0.0651(8) Uani 1 1 d
C2 C 0.3828(3) 0.35116(12) 0.31133(8) 0.0182(4) Uani 1 1 d
C3 C 0.3029(3) 0.40259(13) 0.28248(9) 0.0238(4) Uani 1 1 d
H3 H 0.205(4) 0.3887(17) 0.2653(11) 0.029(8) Uiso 1 1 d
C4 C 0.3672(3) 0.47089(13) 0.28063(9) 0.0268(5) Uani 1 1 d
H4 H 0.313(4) 0.5060(17) 0.2628(11) 0.026(8) Uiso 1 1 d
C5 C 0.5148(3) 0.48809(13) 0.30689(9) 0.0239(4) Uani 1 1 d
H5 H 0.555(4) 0.5325(19) 0.3079(12) 0.034(9) Uiso 1 1 d
C6 C 0.5969(3) 0.43647(12) 0.33485(8) 0.0199(4) Uani 1 1 d
C7 C 0.7647(3) 0.45377(14) 0.36029(9) 0.0273(5) Uani 1 1 d
H7A H 0.863(4) 0.441(2) 0.3383(13) 0.038(9) Uiso 1 1 d
H7B H 0.774(5) 0.502(2) 0.3723(13) 0.039(9) Uiso 1 1 d
C8 C 1.0030(4) 0.39518(18) 0.43426(11) 0.0384(6) Uani 1 1 d
F8C F 1.1056(3) 0.36348(17) 0.40395(10) 0.0730(8) Uani 1 1 d
F8B F 1.0158(3) 0.3639(2) 0.47679(10) 0.0999(12) Uani 1 1 d
F8A F 1.0593(3) 0.45999(15) 0.43981(14) 0.0960(11) Uani 1 1 d
C9 C 0.6648(4) 0.44118(17) 0.46221(10) 0.0363(6) Uani 1 1 d
F9A F 0.7357(4) 0.50380(13) 0.47102(9) 0.0690(7) Uani 1 1 d
F9B F 0.6649(3) 0.40515(14) 0.50375(7) 0.0638(7) Uani 1 1 d
F9C F 0.5036(3) 0.45277(14) 0.45003(8) 0.0566(6) Uani 1 1 d
C10 C 0.3091(3) 0.27716(13) 0.31182(10) 0.0235(4) Uani 1 1 d
H10A H 0.300(4) 0.2589(19) 0.2788(12) 0.031(8) Uiso 1 1 d
H10B H 0.204(5) 0.277(2) 0.3267(15) 0.051(11) Uiso 1 1 d
C11 C 0.3106(4) 0.16694(16) 0.38908(12) 0.0368(6) Uani 1 1 d
F11A F 0.1791(3) 0.13798(12) 0.36592(9) 0.0548(6) Uani 1 1 d
F11B F 0.4022(3) 0.11500(11) 0.40967(8) 0.0543(5) Uani 1 1 d
F11C F 0.2484(3) 0.20687(12) 0.42514(8) 0.0549(6) Uani 1 1 d
C12 C 0.5266(3) 0.15085(14) 0.30470(11) 0.0305(5) Uani 1 1 d
F12A F 0.5850(2) 0.17856(10) 0.26335(6) 0.0370(4) Uani 1 1 d
F12B F 0.6535(3) 0.11340(10) 0.32485(8) 0.0501(5) Uani 1 1 d
F12C F 0.4034(3) 0.10517(11) 0.29272(9) 0.0582(6) Uani 1 1 d

loop_
_atom_site_aniso_label
_atom_site_aniso_U_11
_atom_site_aniso_U_22
_atom_site_aniso_U_33
_atom_site_aniso_U_23
_atom_site_aniso_U_13
_atom_site_aniso_U_12
Ir1 0.01680(3) 0.02001(4) 0.01833(3) 0.00390(3) -0.00033(3) 0.00179(3)
Cl1 0.0169(2) 0.0374(3) 0.0293(3) -0.0027(2) 0.00358(19) 0.0017(2)
C1 0.0169(8) 0.0193(9) 0.0150(8) 0.0009(7) 0.0006(6) 0.0027(7)
P1 0.0237(3) 0.0265(3) 0.0189(2) -0.0021(2) -0.0055(2) 0.0002(2)
P2 0.0179(2) 0.0161(2) 0.0278(3) 0.0028(2) 0.0031(2) -0.00048(18)
C13 0.0314(12) 0.0380(15) 0.0360(13) 0.0133(11) -0.0006(11) 0.0027(11)
O1 0.0568(16) 0.0676(19) 0.0708(18) 0.0410(16) -0.0111(14) 0.0120(14)
C2 0.0152(8) 0.0188(9) 0.0207(8) -0.0004(7) -0.0002(6) 0.0028(6)
C3 0.0221(9) 0.0239(11) 0.0255(10) -0.0012(9) -0.0061(8) 0.0056(8)
C4 0.0306(11) 0.0223(11) 0.0275(10) 0.0034(9) -0.0039(9) 0.0085(9)
C5 0.0320(11) 0.0158(10) 0.0239(10) 0.0008(8) 0.0004(8) 0.0017(8)
C6 0.0229(9) 0.0189(9) 0.0179(8) -0.0014(7) -0.0013(7) -0.0006(7)
C7 0.0295(11) 0.0254(11) 0.0268(10) 0.0020(9) -0.0051(9) -0.0081(9)
C8 0.0314(13) 0.0470(17) 0.0370(14) -0.0064(13) -0.0145(11) -0.0001(12)
F8C 0.0252(9) 0.117(2) 0.0764(16) -0.0454(16) -0.0078(10) 0.0029(11)
F8B 0.0491(14) 0.190(4) 0.0608(15) 0.051(2) -0.0274(12) 0.0024(18)
F8A 0.0560(15) 0.0600(16) 0.172(3) -0.0286(19) -0.0565(18) -0.0101(13)
C9 0.0437(16) 0.0401(16) 0.0250(11) -0.0082(11) -0.0047(11) 0.0073(12)
F9A 0.0851(18) 0.0539(14) 0.0678(15) -0.0380(12) 0.0113(13) -0.0107(13)
F9B 0.0899(17) 0.0805(17) 0.0211(8) 0.0031(9) 0.0055(10) 0.0302(14)
F9C 0.0465(11) 0.0797(16) 0.0436(10) -0.0236(11) -0.0047(9) 0.0275(11)
C10 0.0159(8) 0.0209(10) 0.0336(12) 0.0004(9) -0.0036(8) 0.0002(7)
C11 0.0336(13) 0.0314(13) 0.0455(16) 0.0089(12) 0.0119(12) -0.0075(10)
F11A 0.0401(10) 0.0538(13) 0.0706(14) 0.0070(11) 0.0068(10) -0.0267(9)
F11B 0.0604(12) 0.0418(11) 0.0608(13) 0.0294(10) 0.0128(10) 0.0016(9)
F11C 0.0562(12) 0.0512(12) 0.0572(12) 0.0010(10) 0.0338(10) -0.0106(10)
C12 0.0303(12) 0.0199(11) 0.0413(14) -0.0039(10) 0.0024(10) 0.0010(9)
F12A 0.0415(9) 0.0373(9) 0.0321(8) -0.0051(7) 0.0068(7) 0.0011(7)
F12B 0.0604(12) 0.0340(10) 0.0559(12) 0.0028(9) 0.0027(10) 0.0277(9)
F12C 0.0532(12) 0.0381(11) 0.0833(16) -0.0290(11) 0.0162(11) -0.0208(9)

loop_
_atom_type_symbol
_atom_type_description
_atom_type_scat_dispersion_real
_atom_type_scat_dispersion_imag
_atom_type_scat_source
C C 0.0033 0.0016 'International Tables Vol C Tables 4.2.6.8 and 6.1.1.4'
H H 0.0000 0.0000 'International Tables Vol C Tables 4.2.6.8 and 6.1.1.4'
O O 0.0106 0.0060 'International Tables Vol C Tables 4.2.6.8 and 6.1.1.4'
F F 0.0171 0.0103 'International Tables Vol C Tables 4.2.6.8 and 6.1.1.4'
P P 0.1023 0.0942 'International Tables Vol C Tables 4.2.6.8 and 6.1.1.4'
Cl Cl 0.1484 0.1585 'International Tables Vol C Tables 4.2.6.8 and 6.1.1.4'
Ir Ir -1.4442 7.9887 'International Tables Vol C Tables 4.2.6.8 and 6.1.1.4'

loop_
_geom_angle_atom_site_label_1
_geom_angle_atom_site_label_2
_geom_angle_atom_site_label_3
_geom_angle
C13 Ir1 C1 179.30(11)
C13 Ir1 P2 99.79(10)
C1 Ir1 P2 80.54(6)
C13 Ir1 P1 100.52(10)
C1 Ir1 P1 79.08(6)
P2 Ir1 P1 158.65(2)
C13 Ir1 Cl1 92.39(9)
C1 Ir1 Cl1 88.20(6)
P2 Ir1 Cl1 95.40(2)
P1 Ir1 Cl1 90.28(2)
C13 Ir1 H1 89.8(14)
C1 Ir1 H1 89.6(14)
P2 Ir1 H1 87.9(14)
P1 Ir1 H1 85.7(14)
Cl1 Ir1 H1 175.7(14)
C2 C1 C6 117.49(19)
C2 C1 Ir1 121.58(16)
C6 C1 Ir1 120.93(15)
C7 P1 C9 103.13(14)
C7 P1 C8 106.26(14)
C9 P1 C8 100.04(14)
C7 P1 Ir1 106.24(8)
C9 P1 Ir1 115.92(11)
C8 P1 Ir1 123.29(11)
C10 P2 C11 106.37(13)
C10 P2 C12 105.23(13)
C11 P2 C12 98.96(13)
C10 P2 Ir1 108.97(8)
C11 P2 Ir1 117.02(11)
C12 P2 Ir1 118.97(9)
O1 C13 Ir1 179.8(4)
C3 C2 C1 121.0(2)
C3 C2 C10 118.5(2)
C1 C2 C10 120.52(19)
C4 C3 C2 120.4(2)
C4 C3 H3 123(2)
C2 C3 H3 117(2)
C3 C4 C5 119.9(2)
C3 C4 H4 121(2)
C5 C4 H4 119(2)
C6 C5 C4 119.8(2)
C6 C5 H5 119(2)
C4 C5 H5 121(2)
C5 C6 C1 121.4(2)
C5 C6 C7 119.7(2)
C1 C6 C7 118.9(2)
C6 C7 P1 104.49(16)
C6 C7 H7A 110(2)
P1 C7 H7A 106(2)
C6 C7 H7B 115(2)
P1 C7 H7B 110(2)
H7A C7 H7B 111(3)
F8C C8 F8B 107.9(3)
F8C C8 F8A 107.3(3)
F8B C8 F8A 107.2(3)
F8C C8 P1 111.0(2)
F8B C8 P1 110.8(2)
F8A C8 P1 112.5(2)
F9B C9 F9C 107.5(3)
F9B C9 F9A 107.8(3)
F9C C9 F9A 107.2(3)
F9B C9 P1 112.2(2)
F9C C9 P1 109.65(18)
F9A C9 P1 112.2(2)
C2 C10 P2 107.48(15)
C2 C10 H10A 110(2)
P2 C10 H10A 110(2)
C2 C10 H10B 110(3)
P2 C10 H10B 108(3)
H10A C10 H10B 110(3)
F11A C11 F11C 107.5(3)
F11A C11 F11B 108.2(3)
F11C C11 F11B 107.7(3)
F11A C11 P2 113.7(2)
F11C C11 P2 109.6(2)
F11B C11 P2 110.0(2)
F12A C12 F12C 107.4(2)
F12A C12 F12B 107.5(2)
F12C C12 F12B 107.1(2)
F12A C12 P2 110.85(18)
F12C C12 P2 112.89(19)
F12B C12 P2 110.8(2)

loop_
_geom_bond_atom_site_label_1
_geom_bond_atom_site_label_2
_geom_bond_distance
Ir1 C13 1.952(3)
Ir1 C1 2.103(2)
Ir1 P2 2.2489(6)
Ir1 P1 2.2588(6)
Ir1 Cl1 2.4582(6)
Ir1 H1 1.54(4)
C1 C2 1.406(3)
C1 C6 1.408(3)
P1 C7 1.803(3)
P1 C9 1.875(3)
P1 C8 1.885(3)
P2 C10 1.807(2)
P2 C11 1.879(3)
P2 C12 1.882(3)
C13 O1 1.118(4)
C2 C3 1.393(3)
C2 C10 1.509(3)
C3 C4 1.383(4)
C3 H3 0.93(3)
C4 C5 1.393(4)
C4 H4 0.93(3)
C5 C6 1.390(3)
C5 H5 0.89(4)
C6 C7 1.517(3)
C7 H7A 1.00(4)
C7 H7B 0.98(4)
C8 F8C 1.294(4)
C8 F8B 1.299(4)
C8 F8A 1.307(4)
C9 F9B 1.315(4)
C9 F9C 1.320(4)
C9 F9A 1.326(4)
C10 H10A 0.96(3)
C10 H10B 0.91(4)
C11 F11A 1.322(4)
C11 F11C 1.326(4)
C11 F11B 1.335(4)
C12 F12A 1.319(3)
C12 F12C 1.331(3)
C12 F12B 1.334(3)
